data_4066656
loop_
_publ_author_name
'Yao, Haisheng'
'Zhang, Jinguo'
'Zhang, Yong'
'Sun, Hongmei'
'Shen, Qi'

_publ_section_title
;
 Synthesis of Cationic N-Heterocyclic Carbene Lanthanide Bromide and the
 Influence of N-Heterocyclic Carbene and Lanthanide Metals
;
_journal_issue 22
_journal_name_full Organometallics
_journal_page_first 5841
_journal_paper_doi 10.1021/om100562q
_journal_volume 29
_journal_year 2010
_chemical_formula_moiety 'C54 H88 Li2 N6 O2, 2(C4 H8 O)'
_chemical_formula_sum 'C62 H104 Li2 N6 O4'
_chemical_formula_weight 1011.39
_chemical_name_systematic
; 
 ? 
;
_space_group_IT_number 2
_symmetry_cell_setting triclinic
_symmetry_Int_Tables_number 2
_symmetry_space_group_name_Hall '-P 1'
_symmetry_space_group_name_H-M 'P -1'
_atom_sites_solution_hydrogens geom
_atom_sites_solution_primary direct
_atom_sites_solution_secondary difmap
_audit_creation_method SHELXL-97
_cell_angle_alpha 102.244(5)
_cell_angle_beta 106.510(9)
_cell_angle_gamma 99.210(4)
_cell_formula_units_Z 1
_cell_length_a 10.132(6)
_cell_length_b 11.482(6)
_cell_length_c 14.418(8)
_cell_measurement_reflns_used 4560
_cell_measurement_temperature 193(2)
_cell_measurement_theta_max 27.5
_cell_measurement_theta_min 3.0
_cell_volume 1527.5(15)
_computing_cell_refinement CrystalClear
_computing_data_collection CrystalClear
_computing_data_reduction CrystalStructure
_computing_structure_refinement 'SHELXL-97 (Sheldrick, 1997)'
_computing_structure_solution 'SHELXS-97 (Sheldrick, 1990)'
_diffrn_ambient_temperature 193(2)
_diffrn_detector_area_resol_mean 14.63
_diffrn_measured_fraction_theta_full 0.958
_diffrn_measured_fraction_theta_max 0.958
_diffrn_measurement_device_type 'Rigaku Saturn'
_diffrn_measurement_method \w
_diffrn_radiation_monochromator graphite
_diffrn_radiation_source 'fine-focus sealed tube'
_diffrn_radiation_type MoK\a
_diffrn_radiation_wavelength 0.71075
_diffrn_reflns_av_R_equivalents 0.0577
_diffrn_reflns_av_sigmaI/netI 0.1013
_diffrn_reflns_limit_h_max 11
_diffrn_reflns_limit_h_min -12
_diffrn_reflns_limit_k_max 13
_diffrn_reflns_limit_k_min -13
_diffrn_reflns_limit_l_max 16
_diffrn_reflns_limit_l_min -16
_diffrn_reflns_number 10748
_diffrn_reflns_theta_full 25.25
_diffrn_reflns_theta_max 25.25
_diffrn_reflns_theta_min 3.03
_exptl_absorpt_coefficient_mu 0.067
_exptl_absorpt_correction_T_max 0.989
_exptl_absorpt_correction_T_min 0.688
_exptl_absorpt_correction_type multi-scan
_exptl_absorpt_process_details 'Jacobson, R. (1998) Private communication'
_exptl_crystal_colour colorless
_exptl_crystal_density_diffrn 1.099
_exptl_crystal_density_method 'not measured'
_exptl_crystal_description block
_exptl_crystal_F_000 556
_exptl_crystal_size_max 0.38
_exptl_crystal_size_mid 0.20
_exptl_crystal_size_min 0.16
_refine_diff_density_max 0.328
_refine_diff_density_min -0.241
_refine_diff_density_rms 0.064
_refine_ls_extinction_method none
_refine_ls_goodness_of_fit_ref 1.153
_refine_ls_hydrogen_treatment mixed
_refine_ls_matrix_type full
_refine_ls_number_parameters 344
_refine_ls_number_reflns 5302
_refine_ls_number_restraints 0
_refine_ls_restrained_S_all 1.153
_refine_ls_R_factor_all 0.1568
_refine_ls_R_factor_gt 0.1066
_refine_ls_shift/su_max 0.000
_refine_ls_shift/su_mean 0.000
_refine_ls_structure_factor_coef Fsqd
_refine_ls_weighting_details 'calc w=1/[\s^2^(Fo^2^)+(0.1115P)^2^+0.4550P] where P=(Fo^2^+2Fc^2^)/3'
_refine_ls_weighting_scheme calc
_refine_ls_wR_factor_gt 0.2501
_refine_ls_wR_factor_ref 0.2850
_reflns_number_gt 3476
_reflns_number_total 5302
_reflns_threshold_expression >2sigma(I)
_cod_data_source_file om100562q_si_001.cif
_cod_data_source_block complex1
_cod_original_cell_volume 1527.6(14)
_cod_database_code 4066656

loop_
_symmetry_equiv_pos_as_xyz
'x, y, z'
'-x, -y, -z'

loop_
_atom_site_label
_atom_site_type_symbol
_atom_site_fract_x
_atom_site_fract_y
_atom_site_fract_z
_atom_site_U_iso_or_equiv
_atom_site_adp_type
_atom_site_occupancy
_atom_site_symmetry_multiplicity
_atom_site_calc_flag
_atom_site_refinement_flags
O1 O 0.4835(3) 0.5947(3) 0.57588(19) 0.0338(7) Uani 1 1 d .
O2 O 0.9514(6) 0.7124(5) 1.0728(3) 0.1083(18) Uani 1 1 d .
N1 N 0.5277(3) 0.3688(3) 0.6404(2) 0.0318(8) Uani 1 1 d .
H1 H 0.4968 0.2905 0.5963 0.038 Uiso 1 1 calc R
N2 N 0.8602(3) 0.4289(3) 0.7066(3) 0.0354(8) Uani 1 1 d .
N3 N 0.9507(3) 0.5815(3) 0.6656(3) 0.0386(9) Uani 1 1 d .
C1 C 0.4720(4) 0.6279(4) 0.6653(3) 0.0317(10) Uani 1 1 d .
C2 C 0.4952(4) 0.7545(4) 0.7187(3) 0.0324(9) Uani 1 1 d .
C3 C 0.4795(4) 0.7813(4) 0.8133(3) 0.0350(10) Uani 1 1 d .
H3 H 0.4954 0.8652 0.8477 0.042 Uiso 1 1 calc R
C4 C 0.4423(4) 0.6939(4) 0.8611(3) 0.0334(10) Uani 1 1 d .
C5 C 0.4213(4) 0.5724(4) 0.8078(3) 0.0341(10) Uani 1 1 d .
H5 H 0.3983 0.5095 0.8380 0.041 Uiso 1 1 calc R
C6 C 0.4324(4) 0.5389(4) 0.7125(3) 0.0297(9) Uani 1 1 d .
C7 C 0.3974(4) 0.4047(4) 0.6526(3) 0.0366(10) Uani 1 1 d .
H7 H 0.3373 0.4015 0.5834 0.044 Uiso 1 1 calc R
C8 C 0.6284(4) 0.3575(4) 0.7317(3) 0.0370(10) Uani 1 1 d .
H8A H 0.5817 0.2930 0.7557 0.044 Uiso 1 1 calc R
H8B H 0.6551 0.4358 0.7848 0.044 Uiso 1 1 calc R
C9 C 0.7612(4) 0.3259(4) 0.7154(3) 0.0390(10) Uani 1 1 d .
H9A H 0.8112 0.2963 0.7722 0.047 Uiso 1 1 calc R
H9B H 0.7333 0.2578 0.6534 0.047 Uiso 1 1 calc R
C10 C 0.8224(4) 0.5056(4) 0.6486(3) 0.0349(10) Uani 1 1 d .
C11 C 1.0036(4) 0.4555(4) 0.7567(3) 0.0438(11) Uani 1 1 d .
H11 H 1.0523 0.4145 0.8013 0.053 Uiso 1 1 calc R
C12 C 1.0607(5) 0.5517(4) 0.7294(3) 0.0455(11) Uani 1 1 d .
H12 H 1.1583 0.5911 0.7503 0.055 Uiso 1 1 calc R
C13 C 0.9671(5) 0.6854(5) 0.6219(4) 0.0473(12) Uani 1 1 d .
H13 H 0.8702 0.6950 0.5879 0.057 Uiso 1 1 calc R
C14 C 1.0390(7) 0.6645(6) 0.5447(5) 0.0772(18) Uani 1 1 d .
H14A H 1.1314 0.6482 0.5748 0.116 Uiso 1 1 calc R
H14B H 1.0521 0.7375 0.5204 0.116 Uiso 1 1 calc R
H14C H 0.9805 0.5939 0.4884 0.116 Uiso 1 1 calc R
C15 C 1.0455(6) 0.8029(5) 0.7054(4) 0.0697(16) Uani 1 1 d .
H15A H 1.1458 0.8026 0.7317 0.105 Uiso 1 1 calc R
H15B H 1.0045 0.8079 0.7596 0.105 Uiso 1 1 calc R
H15C H 1.0365 0.8739 0.6785 0.105 Uiso 1 1 calc R
C16 C 0.5349(5) 0.8567(4) 0.6707(3) 0.0375(10) Uani 1 1 d .
C17 C 0.4132(5) 0.8446(4) 0.5735(3) 0.0496(12) Uani 1 1 d .
H17A H 0.3310 0.8643 0.5906 0.074 Uiso 1 1 calc R
H17B H 0.3872 0.7604 0.5304 0.074 Uiso 1 1 calc R
H17C H 0.4443 0.9014 0.5377 0.074 Uiso 1 1 calc R
C18 C 0.5609(6) 0.9851(4) 0.7396(4) 0.0574(14) Uani 1 1 d .
H18A H 0.6404 0.9970 0.8011 0.086 Uiso 1 1 calc R
H18B H 0.4757 0.9942 0.7570 0.086 Uiso 1 1 calc R
H18C H 0.5834 1.0464 0.7050 0.086 Uiso 1 1 calc R
C19 C 0.6723(5) 0.8483(5) 0.6475(4) 0.0530(13) Uani 1 1 d .
H19A H 0.6921 0.9085 0.6113 0.080 Uiso 1 1 calc R
H19B H 0.6618 0.7657 0.6059 0.080 Uiso 1 1 calc R
H19C H 0.7507 0.8652 0.7106 0.080 Uiso 1 1 calc R
C20 C 0.4267(4) 0.7329(4) 0.9644(3) 0.0410(11) Uani 1 1 d .
C21 C 0.5726(5) 0.7964(5) 1.0448(3) 0.0591(15) Uani 1 1 d .
H21A H 0.6334 0.7380 1.0487 0.089 Uiso 1 1 calc R
H21B H 0.5605 0.8249 1.1102 0.089 Uiso 1 1 calc R
H21C H 0.6166 0.8665 1.0264 0.089 Uiso 1 1 calc R
C22 C 0.3589(6) 0.6248(5) 0.9953(4) 0.0575(14) Uani 1 1 d .
H22A H 0.2636 0.5868 0.9472 0.086 Uiso 1 1 calc R
H22B H 0.3528 0.6543 1.0626 0.086 Uiso 1 1 calc R
H22C H 0.4170 0.5643 0.9960 0.086 Uiso 1 1 calc R
C23 C 0.3300(6) 0.8231(5) 0.9655(4) 0.0542(13) Uani 1 1 d .
H23A H 0.3696 0.8951 0.9473 0.081 Uiso 1 1 calc R
H23B H 0.3231 0.8487 1.0329 0.081 Uiso 1 1 calc R
H23C H 0.2354 0.7830 0.9169 0.081 Uiso 1 1 calc R
C24 C 0.3069(5) 0.3160(4) 0.6876(4) 0.0450(12) Uani 1 1 d .
H24A H 0.2230 0.3471 0.6931 0.054 Uiso 1 1 calc R
H24B H 0.3623 0.3129 0.7554 0.054 Uiso 1 1 calc R
C25 C 0.2570(5) 0.1854(4) 0.6165(4) 0.0533(13) Uani 1 1 d .
H25A H 0.2017 0.1883 0.5486 0.064 Uiso 1 1 calc R
H25B H 0.3408 0.1541 0.6111 0.064 Uiso 1 1 calc R
C26 C 0.1678(5) 0.0987(5) 0.6513(4) 0.0562(13) Uani 1 1 d .
H26A H 0.2206 0.1025 0.7216 0.067 Uiso 1 1 calc R
H26B H 0.1543 0.0144 0.6098 0.067 Uiso 1 1 calc R
C27 C 0.0235(6) 0.1219(5) 0.6470(5) 0.0685(16) Uani 1 1 d .
H27A H 0.0347 0.2061 0.6858 0.103 Uiso 1 1 calc R
H27B H -0.0237 0.0644 0.6756 0.103 Uiso 1 1 calc R
H27C H -0.0338 0.1102 0.5770 0.103 Uiso 1 1 calc R
C28 C 0.9118(9) 0.6362(7) 0.9759(5) 0.104(2) Uani 1 1 d .
H28A H 0.8413 0.5613 0.9683 0.125 Uiso 1 1 calc R
H28B H 0.9955 0.6113 0.9631 0.125 Uiso 1 1 calc R
C29 C 0.8513(6) 0.7009(5) 0.9043(4) 0.0688(16) Uani 1 1 d .
H29A H 0.7466 0.6797 0.8833 0.083 Uiso 1 1 calc R
H29B H 0.8804 0.6811 0.8439 0.083 Uiso 1 1 calc R
C30 C 0.9110(7) 0.8353(5) 0.9616(4) 0.0679(16) Uani 1 1 d .
H30A H 0.9866 0.8729 0.9387 0.081 Uiso 1 1 calc R
H30B H 0.8357 0.8814 0.9523 0.081 Uiso 1 1 calc R
C31 C 0.9696(7) 0.8348(6) 1.0698(4) 0.0782(18) Uani 1 1 d .
H31A H 1.0714 0.8768 1.0980 0.094 Uiso 1 1 calc R
H31B H 0.9188 0.8783 1.1100 0.094 Uiso 1 1 calc R
Li1 Li 0.6045(7) 0.4821(7) 0.5624(5) 0.0397(17) Uani 1 1 d .

loop_
_atom_site_aniso_label
_atom_site_aniso_U_11
_atom_site_aniso_U_22
_atom_site_aniso_U_33
_atom_site_aniso_U_23
_atom_site_aniso_U_13
_atom_site_aniso_U_12
O1 0.0341(15) 0.0341(17) 0.0262(15) 0.0013(12) 0.0056(12) 0.0063(13)
O2 0.168(5) 0.077(4) 0.066(3) 0.030(3) 0.011(3) 0.024(3)
N1 0.0277(17) 0.0279(19) 0.0323(19) 0.0011(15) 0.0064(14) 0.0019(14)
N2 0.0248(17) 0.037(2) 0.039(2) 0.0073(17) 0.0056(15) 0.0066(15)
N3 0.0256(18) 0.041(2) 0.045(2) 0.0122(18) 0.0066(16) 0.0044(16)
C1 0.022(2) 0.041(3) 0.028(2) 0.0069(19) 0.0045(17) 0.0046(17)
C2 0.032(2) 0.032(2) 0.028(2) 0.0000(18) 0.0096(17) 0.0054(18)
C3 0.034(2) 0.030(2) 0.033(2) -0.0002(18) 0.0064(18) 0.0044(18)
C4 0.033(2) 0.037(2) 0.029(2) 0.0085(19) 0.0086(18) 0.0098(19)
C5 0.031(2) 0.036(2) 0.033(2) 0.0078(19) 0.0079(18) 0.0060(18)
C6 0.027(2) 0.028(2) 0.030(2) -0.0009(17) 0.0090(17) 0.0050(17)
C7 0.038(2) 0.030(2) 0.040(2) 0.0071(19) 0.0135(19) 0.0067(19)
C8 0.039(2) 0.038(3) 0.038(2) 0.016(2) 0.0152(19) 0.0085(19)
C9 0.040(2) 0.035(3) 0.041(3) 0.016(2) 0.010(2) 0.008(2)
C10 0.031(2) 0.038(2) 0.034(2) 0.0090(19) 0.0105(18) 0.0049(19)
C11 0.033(2) 0.050(3) 0.043(3) 0.013(2) 0.002(2) 0.015(2)
C12 0.032(2) 0.043(3) 0.054(3) 0.011(2) 0.005(2) 0.007(2)
C13 0.039(3) 0.057(3) 0.049(3) 0.025(3) 0.013(2) 0.007(2)
C14 0.083(4) 0.082(5) 0.086(4) 0.040(4) 0.045(4) 0.016(4)
C15 0.067(4) 0.050(3) 0.078(4) 0.021(3) 0.008(3) -0.003(3)
C16 0.047(3) 0.028(2) 0.033(2) 0.0037(18) 0.011(2) 0.0063(19)
C17 0.064(3) 0.044(3) 0.043(3) 0.020(2) 0.013(2) 0.017(2)
C18 0.086(4) 0.033(3) 0.056(3) 0.004(2) 0.037(3) 0.006(3)
C19 0.047(3) 0.048(3) 0.064(3) 0.011(3) 0.024(2) 0.002(2)
C20 0.040(2) 0.051(3) 0.027(2) 0.004(2) 0.0096(19) 0.008(2)
C21 0.052(3) 0.081(4) 0.029(2) -0.001(2) 0.005(2) 0.013(3)
C22 0.076(4) 0.056(3) 0.045(3) 0.012(3) 0.029(3) 0.011(3)
C23 0.071(3) 0.060(3) 0.043(3) 0.011(2) 0.032(3) 0.028(3)
C24 0.041(3) 0.040(3) 0.054(3) 0.012(2) 0.018(2) 0.007(2)
C25 0.056(3) 0.034(3) 0.065(3) 0.002(2) 0.026(3) 0.001(2)
C26 0.055(3) 0.042(3) 0.065(3) 0.010(3) 0.019(3) 0.003(2)
C27 0.059(3) 0.056(4) 0.096(5) 0.024(3) 0.036(3) 0.005(3)
C28 0.159(8) 0.058(4) 0.087(5) 0.019(4) 0.030(5) 0.019(5)
C29 0.073(4) 0.048(3) 0.067(4) 0.005(3) 0.010(3) 0.000(3)
C30 0.083(4) 0.044(3) 0.071(4) 0.016(3) 0.020(3) 0.007(3)
C31 0.078(4) 0.074(5) 0.061(4) 0.012(3) 0.005(3) 0.000(3)
Li1 0.028(4) 0.048(5) 0.032(4) 0.001(3) 0.001(3) 0.008(3)

loop_
_atom_type_symbol
_atom_type_description
_atom_type_scat_dispersion_real
_atom_type_scat_dispersion_imag
_atom_type_scat_source
C C 0.0033 0.0016 'International Tables Vol C Tables 4.2.6.8 and 6.1.1.4'
H H 0.0000 0.0000 'International Tables Vol C Tables 4.2.6.8 and 6.1.1.4'
N N 0.0061 0.0033 'International Tables Vol C Tables 4.2.6.8 and 6.1.1.4'
O O 0.0106 0.0060 'International Tables Vol C Tables 4.2.6.8 and 6.1.1.4'
Li Li -0.0003 0.0001 'International Tables Vol C Tables 4.2.6.8 and 6.1.1.4'

loop_
_geom_angle_atom_site_label_1
_geom_angle_atom_site_label_2
_geom_angle_atom_site_label_3
_geom_angle
_geom_angle_site_symmetry_1
_geom_angle_site_symmetry_3
C1 O1 Li1 148.6(3) . 2_666
C1 O1 Li1 115.0(3) . .
Li1 O1 Li1 82.4(3) 2_666 .
C28 O2 C31 109.6(5) . .
C8 N1 C7 115.2(3) . .
C8 N1 Li1 117.5(3) . .
C7 N1 Li1 106.4(3) . .
C8 N1 H1 105.6 . .
C7 N1 H1 105.6 . .
Li1 N1 H1 105.6 . .
C10 N2 C11 113.0(4) . .
C10 N2 C9 125.0(3) . .
C11 N2 C9 122.0(4) . .
C10 N3 C12 112.6(4) . .
C10 N3 C13 123.4(3) . .
C12 N3 C13 124.0(4) . .
O1 C1 C6 120.4(4) . .
O1 C1 C2 122.4(4) . .
C6 C1 C2 117.1(3) . .
O1 C1 Li1 39.5(2) . .
C6 C1 Li1 93.5(3) . .
C2 C1 Li1 138.5(3) . .
C3 C2 C1 118.5(4) . .
C3 C2 C16 121.4(4) . .
C1 C2 C16 120.1(3) . .
C2 C3 C4 124.8(4) . .
C2 C3 H3 117.6 . .
C4 C3 H3 117.6 . .
C5 C4 C3 115.3(4) . .
C5 C4 C20 124.0(4) . .
C3 C4 C20 120.6(4) . .
C6 C5 C4 123.0(4) . .
C6 C5 H5 118.5 . .
C4 C5 H5 118.5 . .
C5 C6 C1 121.2(4) . .
C5 C6 C7 121.7(4) . .
C1 C6 C7 117.0(3) . .
N1 C7 C24 114.9(3) . .
N1 C7 C6 110.4(3) . .
C24 C7 C6 115.0(3) . .
N1 C7 H7 105.1 . .
C24 C7 H7 105.1 . .
C6 C7 H7 105.1 . .
N1 C8 C9 112.7(3) . .
N1 C8 H8A 109.1 . .
C9 C8 H8A 109.1 . .
N1 C8 H8B 109.1 . .
C9 C8 H8B 109.1 . .
H8A C8 H8B 107.8 . .
N2 C9 C8 114.2(4) . .
N2 C9 H9A 108.7 . .
C8 C9 H9A 108.7 . .
N2 C9 H9B 108.7 . .
C8 C9 H9B 108.7 . .
H9A C9 H9B 107.6 . .
N2 C10 N3 101.8(3) . .
N2 C10 Li1 120.1(3) . .
N3 C10 Li1 138.2(4) . .
C12 C11 N2 105.9(4) . .
C12 C11 H11 127.0 . .
N2 C11 H11 127.0 . .
C11 C12 N3 106.7(4) . .
C11 C12 H12 126.7 . .
N3 C12 H12 126.7 . .
N3 C13 C14 112.4(4) . .
N3 C13 C15 109.7(4) . .
C14 C13 C15 111.4(5) . .
N3 C13 H13 107.7 . .
C14 C13 H13 107.7 . .
C15 C13 H13 107.7 . .
C13 C14 H14A 109.5 . .
C13 C14 H14B 109.5 . .
H14A C14 H14B 109.5 . .
C13 C14 H14C 109.5 . .
H14A C14 H14C 109.5 . .
H14B C14 H14C 109.5 . .
C13 C15 H15A 109.5 . .
C13 C15 H15B 109.5 . .
H15A C15 H15B 109.5 . .
C13 C15 H15C 109.5 . .
H15A C15 H15C 109.5 . .
H15B C15 H15C 109.5 . .
C18 C16 C19 106.7(4) . .
C18 C16 C2 112.8(3) . .
C19 C16 C2 109.9(4) . .
C18 C16 C17 107.4(4) . .
C19 C16 C17 110.3(4) . .
C2 C16 C17 109.6(4) . .
C16 C17 H17A 109.5 . .
C16 C17 H17B 109.5 . .
H17A C17 H17B 109.5 . .
C16 C17 H17C 109.5 . .
H17A C17 H17C 109.5 . .
H17B C17 H17C 109.5 . .
C16 C18 H18A 109.5 . .
C16 C18 H18B 109.5 . .
H18A C18 H18B 109.5 . .
C16 C18 H18C 109.5 . .
H18A C18 H18C 109.5 . .
H18B C18 H18C 109.5 . .
C16 C19 H19A 109.5 . .
C16 C19 H19B 109.5 . .
H19A C19 H19B 109.5 . .
C16 C19 H19C 109.5 . .
H19A C19 H19C 109.5 . .
H19B C19 H19C 109.5 . .
C4 C20 C22 112.6(4) . .
C4 C20 C23 110.7(4) . .
C22 C20 C23 106.1(4) . .
C4 C20 C21 110.3(3) . .
C22 C20 C21 108.6(4) . .
C23 C20 C21 108.4(4) . .
C20 C21 H21A 109.5 . .
C20 C21 H21B 109.5 . .
H21A C21 H21B 109.5 . .
C20 C21 H21C 109.5 . .
H21A C21 H21C 109.5 . .
H21B C21 H21C 109.5 . .
C20 C22 H22A 109.5 . .
C20 C22 H22B 109.5 . .
H22A C22 H22B 109.5 . .
C20 C22 H22C 109.5 . .
H22A C22 H22C 109.5 . .
H22B C22 H22C 109.5 . .
C20 C23 H23A 109.5 . .
C20 C23 H23B 109.5 . .
H23A C23 H23B 109.5 . .
C20 C23 H23C 109.5 . .
H23A C23 H23C 109.5 . .
H23B C23 H23C 109.5 . .
C7 C24 C25 113.0(4) . .
C7 C24 H24A 109.0 . .
C25 C24 H24A 109.0 . .
C7 C24 H24B 109.0 . .
C25 C24 H24B 109.0 . .
H24A C24 H24B 107.8 . .
C26 C25 C24 112.7(4) . .
C26 C25 H25A 109.1 . .
C24 C25 H25A 109.1 . .
C26 C25 H25B 109.1 . .
C24 C25 H25B 109.1 . .
H25A C25 H25B 107.8 . .
C25 C26 C27 115.7(4) . .
C25 C26 H26A 108.4 . .
C27 C26 H26A 108.4 . .
C25 C26 H26B 108.4 . .
C27 C26 H26B 108.4 . .
H26A C26 H26B 107.4 . .
C26 C27 H27A 109.5 . .
C26 C27 H27B 109.5 . .
H27A C27 H27B 109.5 . .
C26 C27 H27C 109.5 . .
H27A C27 H27C 109.5 . .
H27B C27 H27C 109.5 . .
O2 C28 C29 109.3(6) . .
O2 C28 H28A 109.8 . .
C29 C28 H28A 109.8 . .
O2 C28 H28B 109.8 . .
C29 C28 H28B 109.8 . .
H28A C28 H28B 108.3 . .
C28 C29 C30 103.9(5) . .
C28 C29 H29A 111.0 . .
C30 C29 H29A 111.0 . .
C28 C29 H29B 111.0 . .
C30 C29 H29B 111.0 . .
H29A C29 H29B 109.0 . .
C31 C30 C29 104.6(5) . .
C31 C30 H30A 110.8 . .
C29 C30 H30A 110.8 . .
C31 C30 H30B 110.8 . .
C29 C30 H30B 110.8 . .
H30A C30 H30B 108.9 . .
O2 C31 C30 107.6(5) . .
O2 C31 H31A 110.2 . .
C30 C31 H31A 110.2 . .
O2 C31 H31B 110.2 . .
C30 C31 H31B 110.2 . .
H31A C31 H31B 108.5 . .
O1 Li1 O1 97.6(3) 2_666 .
O1 Li1 N1 107.7(4) 2_666 .
O1 Li1 N1 96.0(3) . .
O1 Li1 C10 126.9(4) 2_666 .
O1 Li1 C10 128.1(4) . .
N1 Li1 C10 94.2(3) . .
O1 Li1 Li1 49.7(2) 2_666 2_666
O1 Li1 Li1 47.9(3) . 2_666
N1 Li1 Li1 108.0(4) . 2_666
C10 Li1 Li1 157.6(5) . 2_666
O1 Li1 C1 119.9(3) 2_666 .
O1 Li1 C1 25.48(14) . .
N1 Li1 C1 77.7(2) . .
C10 Li1 C1 111.7(3) . .
Li1 Li1 C1 71.2(3) 2_666 .

loop_
_geom_bond_atom_site_label_1
_geom_bond_atom_site_label_2
_geom_bond_distance
_geom_bond_site_symmetry_2
O1 C1 1.309(4) .
O1 Li1 1.882(7) 2_666
O1 Li1 1.936(8) .
O2 C28 1.389(8) .
O2 C31 1.400(7) .
N1 C8 1.464(5) .
N1 C7 1.490(5) .
N1 Li1 2.087(8) .
N1 H1 0.9300 .
N2 C10 1.363(5) .
N2 C11 1.376(5) .
N2 C9 1.476(5) .
N3 C10 1.369(5) .
N3 C12 1.371(5) .
N3 C13 1.471(6) .
C1 C6 1.409(6) .
C1 C2 1.441(6) .
C1 Li1 2.757(8) .
C2 C3 1.393(5) .
C2 C16 1.538(6) .
C3 C4 1.395(6) .
C3 H3 0.9500 .
C4 C5 1.393(6) .
C4 C20 1.522(5) .
C5 C6 1.388(5) .
C5 H5 0.9500 .
C6 C7 1.527(5) .
C7 C24 1.521(6) .
C7 H7 1.0000 .
C8 C9 1.516(6) .
C8 H8A 0.9900 .
C8 H8B 0.9900 .
C9 H9A 0.9900 .
C9 H9B 0.9900 .
C10 Li1 2.145(8) .
C11 C12 1.348(6) .
C11 H11 0.9500 .
C12 H12 0.9500 .
C13 C14 1.493(7) .
C13 C15 1.525(7) .
C13 H13 1.0000 .
C14 H14A 0.9800 .
C14 H14B 0.9800 .
C14 H14C 0.9800 .
C15 H15A 0.9800 .
C15 H15B 0.9800 .
C15 H15C 0.9800 .
C16 C18 1.528(6) .
C16 C19 1.534(6) .
C16 C17 1.544(6) .
C17 H17A 0.9800 .
C17 H17B 0.9800 .
C17 H17C 0.9800 .
C18 H18A 0.9800 .
C18 H18B 0.9800 .
C18 H18C 0.9800 .
C19 H19A 0.9800 .
C19 H19B 0.9800 .
C19 H19C 0.9800 .
C20 C22 1.531(6) .
C20 C23 1.536(6) .
C20 C21 1.544(6) .
C21 H21A 0.9800 .
C21 H21B 0.9800 .
C21 H21C 0.9800 .
C22 H22A 0.9800 .
C22 H22B 0.9800 .
C22 H22C 0.9800 .
C23 H23A 0.9800 .
C23 H23B 0.9800 .
C23 H23C 0.9800 .
C24 C25 1.538(6) .
C24 H24A 0.9900 .
C24 H24B 0.9900 .
C25 C26 1.498(6) .
C25 H25A 0.9900 .
C25 H25B 0.9900 .
C26 C27 1.514(7) .
C26 H26A 0.9900 .
C26 H26B 0.9900 .
C27 H27A 0.9800 .
C27 H27B 0.9800 .
C27 H27C 0.9800 .
C28 C29 1.452(8) .
C28 H28A 0.9900 .
C28 H28B 0.9900 .
C29 C30 1.519(7) .
C29 H29A 0.9900 .
C29 H29B 0.9900 .
C30 C31 1.505(8) .
C30 H30A 0.9900 .
C30 H30B 0.9900 .
C31 H31A 0.9900 .
C31 H31B 0.9900 .
Li1 O1 1.882(7) 2_666
Li1 Li1 2.514(13) 2_666

loop_
_geom_torsion_atom_site_label_1
_geom_torsion_atom_site_label_2
_geom_torsion_atom_site_label_3
_geom_torsion_atom_site_label_4
_geom_torsion
_geom_torsion_site_symmetry_1
_geom_torsion_site_symmetry_4
Li1 O1 C1 C6 65.9(8) 2_666 .
Li1 O1 C1 C6 -53.0(5) . .
Li1 O1 C1 C2 -112.5(7) 2_666 .
Li1 O1 C1 C2 128.6(4) . .
Li1 O1 C1 Li1 118.9(7) 2_666 .
O1 C1 C2 C3 179.5(3) . .
C6 C1 C2 C3 1.1(5) . .
Li1 C1 C2 C3 -131.9(4) . .
O1 C1 C2 C16 0.0(6) . .
C6 C1 C2 C16 -178.4(3) . .
Li1 C1 C2 C16 48.6(6) . .
C1 C2 C3 C4 -0.2(6) . .
C16 C2 C3 C4 179.3(4) . .
C2 C3 C4 C5 0.5(6) . .
C2 C3 C4 C20 -179.4(4) . .
C3 C4 C5 C6 -1.7(6) . .
C20 C4 C5 C6 178.2(4) . .
C4 C5 C6 C1 2.7(6) . .
C4 C5 C6 C7 -175.1(4) . .
O1 C1 C6 C5 179.2(3) . .
C2 C1 C6 C5 -2.3(5) . .
Li1 C1 C6 C5 148.6(4) . .
O1 C1 C6 C7 -2.8(5) . .
C2 C1 C6 C7 175.6(3) . .
Li1 C1 C6 C7 -33.4(4) . .
C8 N1 C7 C24 -60.4(5) . .
Li1 N1 C7 C24 167.5(4) . .
C8 N1 C7 C6 71.6(4) . .
Li1 N1 C7 C6 -60.5(4) . .
C5 C6 C7 N1 -113.0(4) . .
C1 C6 C7 N1 69.0(4) . .
C5 C6 C7 C24 18.9(6) . .
C1 C6 C7 C24 -159.0(4) . .
C7 N1 C8 C9 -177.7(3) . .
Li1 N1 C8 C9 -51.0(5) . .
C10 N2 C9 C8 -46.6(6) . .
C11 N2 C9 C8 134.6(4) . .
N1 C8 C9 N2 74.6(5) . .
C11 N2 C10 N3 -0.1(5) . .
C9 N2 C10 N3 -179.0(4) . .
C11 N2 C10 Li1 179.6(4) . .
C9 N2 C10 Li1 0.7(6) . .
C12 N3 C10 N2 0.8(5) . .
C13 N3 C10 N2 -177.8(4) . .
C12 N3 C10 Li1 -178.9(5) . .
C13 N3 C10 Li1 2.6(8) . .
C10 N2 C11 C12 -0.6(5) . .
C9 N2 C11 C12 178.3(4) . .
N2 C11 C12 N3 1.1(5) . .
C10 N3 C12 C11 -1.2(5) . .
C13 N3 C12 C11 177.3(4) . .
C10 N3 C13 C14 -110.9(5) . .
C12 N3 C13 C14 70.7(6) . .
C10 N3 C13 C15 124.6(5) . .
C12 N3 C13 C15 -53.8(6) . .
C3 C2 C16 C18 2.8(6) . .
C1 C2 C16 C18 -177.7(4) . .
C3 C2 C16 C19 121.8(4) . .
C1 C2 C16 C19 -58.8(5) . .
C3 C2 C16 C17 -116.8(4) . .
C1 C2 C16 C17 62.6(5) . .
C5 C4 C20 C22 -10.7(6) . .
C3 C4 C20 C22 169.2(4) . .
C5 C4 C20 C23 -129.2(5) . .
C3 C4 C20 C23 50.7(5) . .
C5 C4 C20 C21 110.8(5) . .
C3 C4 C20 C21 -69.3(5) . .
N1 C7 C24 C25 -58.3(5) . .
C6 C7 C24 C25 171.9(4) . .
C7 C24 C25 C26 -179.9(4) . .
C24 C25 C26 C27 68.4(6) . .
C31 O2 C28 C29 -21.7(9) . .
O2 C28 C29 C30 22.3(8) . .
C28 C29 C30 C31 -14.6(7) . .
C28 O2 C31 C30 11.3(8) . .
C29 C30 C31 O2 2.7(7) . .
C1 O1 Li1 O1 152.6(3) . 2_666
Li1 O1 Li1 O1 0.0 2_666 2_666
C1 O1 Li1 N1 43.8(4) . .
Li1 O1 Li1 N1 -108.8(4) 2_666 .
C1 O1 Li1 C10 -56.4(6) . .
Li1 O1 Li1 C10 151.0(7) 2_666 .
C1 O1 Li1 Li1 152.6(3) . 2_666
Li1 O1 Li1 C1 -152.6(3) 2_666 .
C8 N1 Li1 O1 140.9(3) . 2_666
C7 N1 Li1 O1 -88.2(4) . 2_666
C8 N1 Li1 O1 -119.1(3) . .
C7 N1 Li1 O1 11.8(4) . .
C8 N1 Li1 C10 10.0(4) . .
C7 N1 Li1 C10 140.8(3) . .
C8 N1 Li1 Li1 -166.6(4) . 2_666
C7 N1 Li1 Li1 -35.8(5) . 2_666
C8 N1 Li1 C1 -101.3(3) . .
C7 N1 Li1 C1 29.5(3) . .
N2 C10 Li1 O1 -100.4(5) . 2_666
N3 C10 Li1 O1 79.2(7) . 2_666
N2 C10 Li1 O1 116.5(5) . .
N3 C10 Li1 O1 -63.8(7) . .
N2 C10 Li1 N1 15.5(5) . .
N3 C10 Li1 N1 -164.9(5) . .
N2 C10 Li1 Li1 -173.0(12) . 2_666
N3 C10 Li1 Li1 6.6(17) . 2_666
N2 C10 Li1 C1 93.9(4) . .
N3 C10 Li1 C1 -86.5(6) . .
O1 C1 Li1 O1 -31.7(4) . 2_666
C6 C1 Li1 O1 104.7(4) . 2_666
C2 C1 Li1 O1 -116.1(5) . 2_666
C6 C1 Li1 O1 136.4(4) . .
C2 C1 Li1 O1 -84.4(5) . .
O1 C1 Li1 N1 -135.2(4) . .
C6 C1 Li1 N1 1.2(3) . .
C2 C1 Li1 N1 140.5(4) . .
O1 C1 Li1 C10 135.2(5) . .
C6 C1 Li1 C10 -88.5(4) . .
C2 C1 Li1 C10 50.8(6) . .
O1 C1 Li1 Li1 -21.1(3) . 2_666
C6 C1 Li1 Li1 115.2(4) . 2_666
C2 C1 Li1 Li1 -105.5(5) . 2_666
